data_1505048
loop_
_publ_author_name
'Alberti, A.'
'Cruciani, G.'
'Galli, E.'
'Millini, R.'
'Zanardi, S.'

_publ_section_title
;
 In Situ X-ray Single-Crystal Study on the Dehydration Mechanism in the
 Monoclinic Polytype of Tschernichite, the Mineral Analog of Zeolite Beta
;
_journal_issue 12
_journal_name_full 'Journal of Physical Chemistry C'
_journal_page_first 4503
_journal_paper_doi 10.1021/jp065145s
_journal_volume 111
_journal_year 2007
_chemical_formula_moiety 'Ca1.99 Mg0.10 Na0.20 K0.08 Ba0.01 H8.90 O4.45 Al4.50 Si11.50 O32'
_chemical_formula_sum 'Ca1.9 Mg0.17 O36.44 Si16'
_chemical_formula_weight 1112.67
_chemical_name_systematic
;
 ?
;
_space_group_IT_number 15
_symmetry_cell_setting monoclinic
_symmetry_space_group_name_Hall '-C 2yc'
_symmetry_space_group_name_H-M 'C 1 2/c 1'
_atom_sites_solution_hydrogens geom
_atom_sites_solution_primary direct
_atom_sites_solution_secondary difmap
_audit_creation_method SHELXL-97
_cell_angle_alpha 90.00
_cell_angle_beta 114.340(10)
_cell_angle_gamma 90.00
_cell_formula_units_Z 4
_cell_length_a 17.8790(10)
_cell_length_b 17.8880(10)
_cell_length_c 14.6350(10)
_cell_measurement_reflns_used 4163
_cell_measurement_temperature 353(2)
_cell_measurement_theta_max 27.40
_cell_measurement_theta_min 1.53
_cell_volume 4264.5(6)
_computing_structure_refinement 'SHELXL-97 (Sheldrick, 1997)'
_diffrn_ambient_temperature 353(2)
_diffrn_detector_area_resol_mean 9
_diffrn_measured_fraction_theta_full 0.857
_diffrn_measured_fraction_theta_max 0.857
_diffrn_measurement_device '95mm CCD camera on \k-goniostat'
_diffrn_measurement_device_type KappaCCD
_diffrn_measurement_method CCD
_diffrn_radiation_monochromator 'horizonally mounted graphite crystal'
_diffrn_radiation_source 'fine-focus sealed tube'
_diffrn_radiation_type MoK\a
_diffrn_radiation_wavelength 0.71073
_diffrn_reflns_av_R_equivalents 0.1218
_diffrn_reflns_av_sigmaI/netI 0.1538
_diffrn_reflns_limit_h_max 22
_diffrn_reflns_limit_h_min -17
_diffrn_reflns_limit_k_max 18
_diffrn_reflns_limit_k_min -22
_diffrn_reflns_limit_l_max 15
_diffrn_reflns_limit_l_min -18
_diffrn_reflns_number 6857
_diffrn_reflns_theta_full 27.40
_diffrn_reflns_theta_max 27.40
_diffrn_reflns_theta_min 1.53
_exptl_absorpt_coefficient_mu 0.809
_exptl_absorpt_correction_T_max 1.0
_exptl_absorpt_correction_T_min 0.8
_exptl_absorpt_correction_type multi-scan
_exptl_absorpt_process_details none
_exptl_crystal_colour colourless
_exptl_crystal_density_diffrn 1.044
_exptl_crystal_density_method 'not measured'
_exptl_crystal_description 'truncated piramid'
_exptl_crystal_F_000 2103
_exptl_crystal_size_max 0.36
_exptl_crystal_size_mid 0.29
_exptl_crystal_size_min 0.06
_refine_diff_density_max 1.742
_refine_diff_density_min -1.701
_refine_diff_density_rms 0.391
_refine_ls_extinction_method none
_refine_ls_goodness_of_fit_ref 1.059
_refine_ls_hydrogen_treatment mixed
_refine_ls_matrix_type full
_refine_ls_number_parameters 292
_refine_ls_number_reflns 4163
_refine_ls_number_restraints 0
_refine_ls_restrained_S_all 1.059
_refine_ls_R_factor_all 0.2163
_refine_ls_R_factor_gt 0.1406
_refine_ls_shift/su_max 0.200
_refine_ls_shift/su_mean 0.200
_refine_ls_structure_factor_coef Fsqd
_refine_ls_weighting_details 'calc w=1/[\s^2^(Fo^2^)+(0.2250P)^2^+81.5755P] where P=(Fo^2^+2Fc^2^)/3'
_refine_ls_weighting_scheme calc
_refine_ls_wR_factor_gt 0.3442
_refine_ls_wR_factor_ref 0.4130
_reflns_number_gt 2286
_reflns_number_total 4163
_reflns_threshold_expression >4sigma(I)
_cod_data_source_file jp065145ssi20061211_010532.cif
_cod_data_source_block beta_80
_cod_original_cell_volume 4264.5(4)
_cod_original_sg_symbol_H-M 'C 2/c'
_cod_database_code 1505048

loop_
_symmetry_equiv_pos_as_xyz
'x, y, z'
'-x, y, -z+1/2'
'x+1/2, y+1/2, z'
'-x+1/2, y+1/2, -z+1/2'
'-x, -y, -z'
'x, -y, z-1/2'
'-x+1/2, -y+1/2, -z'
'x+1/2, -y+1/2, z-1/2'

loop_
_atom_site_label
_atom_site_type_symbol
_atom_site_fract_x
_atom_site_fract_y
_atom_site_fract_z
_atom_site_U_iso_or_equiv
_atom_site_adp_type
_atom_site_occupancy
_atom_site_symmetry_multiplicity
_atom_site_calc_flag
_atom_site_refinement_flags
Si1 Si 0.17066(15) 0.83419(14) 0.88898(19) 0.0265(6) Uani 1 1 d .
Si2 Si 0.20748(15) 0.54293(13) 0.11415(19) 0.0250(6) Uani 1 1 d .
Si3 Si 0.19380(14) 0.41798(14) 0.25041(19) 0.0235(6) Uani 1 1 d .
Si4 Si 0.39383(16) 0.01920(14) 0.6141(2) 0.0266(6) Uani 1 1 d .
Si5 Si 0.52067(16) 0.14618(14) 0.61390(19) 0.0266(6) Uani 1 1 d .
Si6 Si 0.5000 0.27645(19) 0.7500 0.0229(8) Uani 1 2 d S
Si7 Si 0.29772(16) 0.29245(13) 0.38995(19) 0.0261(6) Uani 1 1 d .
Si8 Si 0.41970(15) 0.16974(14) 0.3866(2) 0.0262(6) Uani 1 1 d .
Si9 Si 0.5000 0.11143(19) 0.2500 0.0232(8) Uani 1 2 d S
O1 O 0.2080(4) 0.9151(4) 0.8751(6) 0.0437(19) Uani 1 1 d .
O2 O 0.5765(5) 0.3326(4) 0.8006(6) 0.049(2) Uani 1 1 d .
O3 O 0.2242(5) 0.7660(4) 0.8750(6) 0.050(2) Uani 1 1 d .
O4 O 0.6692(5) 0.3345(4) 1.0027(6) 0.051(2) Uani 1 1 d .
O5 O 0.2345(4) 0.4797(4) 0.2017(6) 0.045(2) Uani 1 1 d .
O6 O 0.1425(5) 0.6011(5) 0.1288(6) 0.052(2) Uani 1 1 d .
O7 O 0.1656(4) 0.4993(4) 0.0057(5) 0.0408(19) Uani 1 1 d .
O8 O 0.1687(5) 0.4549(5) 0.3363(7) 0.055(2) Uani 1 1 d .
O9 O 0.2661(5) 0.3556(4) 0.2997(6) 0.047(2) Uani 1 1 d .
O10 O 0.1138(4) 0.3810(5) 0.1554(6) 0.049(2) Uani 1 1 d .
O11 O 0.4604(6) 0.0810(5) 0.6253(6) 0.061(2) Uani 1 1 d .
O12 O 0.0661(5) 0.5616(4) 0.3426(6) 0.053(3) Uani 1 1 d .
O13 O 0.5100(5) 0.2263(4) 0.6632(6) 0.057(2) Uani 1 1 d .
O14 O 0.4994(4) 0.1626(4) 0.4933(5) 0.0368(18) Uani 1 1 d .
O15 O 0.3751(5) 0.2511(4) 0.3769(6) 0.051(2) Uani 1 1 d .
O16 O 0.4509(4) 0.1686(4) 0.2981(5) 0.0416(17) Uani 1 1 d .
Ca1 Ca 0.1387(2) 0.3640(2) 0.0011(3) 0.0407(10) Uani 0.58 1 d P
Ca2 Ca 0.3114(18) 0.5229(16) 0.000(2) 0.033(7) Uiso 0.06 1 d P
Ca3 Ca 0.4731(13) 0.6854(12) 0.0116(18) 0.044(5) Uiso 0.11 1 d P
Ca5 Ca 0.392(5) 0.307(4) 0.243(7) 0.17(3) Uiso 0.09 1 d P
Mg Mg 0.3569(13) 0.2508(13) 0.2510(18) 0.005(5) Uiso 0.09 1 d P
Ca6 Ca 0.024(6) 0.488(7) -0.009(11) 0.26(4) Uiso 0.11 1 d P
W1 O 0.144(4) 0.227(4) 0.074(5) 0.16(2) Uiso 0.29 1 d P
W2 O 0.139(2) 0.2659(19) -0.102(3) 0.155(12) Uiso 0.52 1 d P
W3 O 0.269(3) 0.303(3) 0.118(5) 0.149(19) Uiso 0.31 1 d P
W4 O 0.216(3) 0.375(3) -0.111(4) 0.090(15) Uiso 0.23 1 d P
X11 O 0.015(3) -0.002(2) -0.095(4) 0.047(11) Uiso 0.16 1 d P
X13 O 0.147(4) 0.163(4) 0.004(6) 0.12(2) Uiso 0.20 1 d P
X15 O 0.0000 -0.040(4) 0.7500 0.21(3) Uiso 0.51 2 d SP
X16 O 0.158(4) 0.114(4) 0.158(6) 0.16(3) Uiso 0.26 1 d P

loop_
_atom_site_aniso_label
_atom_site_aniso_U_11
_atom_site_aniso_U_22
_atom_site_aniso_U_33
_atom_site_aniso_U_23
_atom_site_aniso_U_13
_atom_site_aniso_U_12
Si1 0.0350(12) 0.0254(11) 0.0201(12) 0.0000(9) 0.0125(9) -0.0016(10)
Si2 0.0294(12) 0.0223(11) 0.0230(12) 0.0025(9) 0.0104(10) -0.0063(9)
Si3 0.0280(11) 0.0275(11) 0.0157(11) 0.0038(9) 0.0097(9) -0.0029(10)
Si4 0.0338(12) 0.0276(11) 0.0174(12) 0.0024(9) 0.0096(9) -0.0003(10)
Si5 0.0302(12) 0.0309(12) 0.0135(11) 0.0007(9) 0.0039(9) -0.0013(10)
Si6 0.0306(16) 0.0223(15) 0.0160(15) 0.000 0.0098(13) 0.000
Si7 0.0383(12) 0.0219(11) 0.0223(12) 0.0030(9) 0.0167(10) 0.0023(10)
Si8 0.0292(12) 0.0270(11) 0.0230(12) -0.0007(10) 0.0115(9) 0.0070(10)
Si9 0.0269(15) 0.0270(16) 0.0170(15) 0.000 0.0103(12) 0.000
O1 0.059(4) 0.031(3) 0.048(4) 0.001(3) 0.028(3) -0.022(3)
O2 0.044(4) 0.054(4) 0.037(4) -0.001(4) 0.006(3) -0.014(4)
O3 0.052(4) 0.036(4) 0.060(5) 0.011(3) 0.021(4) 0.019(3)
O4 0.076(4) 0.055(4) 0.026(4) 0.004(3) 0.026(3) -0.003(4)
O5 0.042(4) 0.050(4) 0.038(4) 0.025(3) 0.010(3) -0.003(3)
O6 0.056(4) 0.062(5) 0.036(4) -0.001(4) 0.015(3) 0.020(4)
O7 0.045(4) 0.049(4) 0.022(3) 0.003(3) 0.007(3) -0.004(3)
O8 0.064(4) 0.062(5) 0.059(5) -0.008(4) 0.045(3) 0.009(4)
O9 0.064(4) 0.049(4) 0.032(4) 0.005(3) 0.023(3) 0.021(4)
O10 0.039(4) 0.062(5) 0.036(4) -0.007(4) 0.006(3) -0.022(3)
O11 0.073(5) 0.065(5) 0.039(4) 0.011(4) 0.016(4) -0.030(4)
O12 0.065(5) 0.043(4) 0.040(4) 0.016(3) 0.010(4) 0.009(4)
O13 0.086(5) 0.055(4) 0.032(4) -0.020(3) 0.025(3) 0.016(4)
O14 0.033(3) 0.063(4) 0.011(3) 0.006(3) 0.006(2) -0.008(3)
O15 0.064(4) 0.042(4) 0.063(4) -0.023(3) 0.043(3) 0.002(3)
O16 0.057(3) 0.043(4) 0.041(4) 0.009(3) 0.036(3) 0.013(3)
Ca1 0.0402(18) 0.0454(19) 0.038(2) 0.0040(16) 0.0170(15) -0.0055(16)

loop_
_atom_type_symbol
_atom_type_description
_atom_type_scat_dispersion_real
_atom_type_scat_dispersion_imag
_atom_type_scat_source
Si Si 0.0672 0.0654 'International Tables Vol C Tables 4.2.6.8 and 6.1.1.4'
O O 0.0106 0.0060 'International Tables Vol C Tables 4.2.6.8 and 6.1.1.4'
Ca Ca 0.2262 0.3064 'International Tables Vol C Tables 4.2.6.8 and 6.1.1.4'
Mg Mg 0.0486 0.0363 'International Tables Vol C Tables 4.2.6.8 and 6.1.1.4'
